data_8107044
loop_
_publ_author_name
'Ghorab, Mostafa M.'
'Alsaid, Mansour S.'
'Ghabbour, Hazem A.'
'Al-Mishari, Abdullah A.'

_publ_section_title
;
 Crystal structure of
 2-((dimethylamino)methylene)-5,5-Dimethylcyclohexane-1,3-dione, C11H17NO2
;
_journal_issue 3
_journal_name_full 'Zeitschrift f\"ur Kristallographie - New Crystal Structures'
_journal_page_first 903
_journal_page_last 905
_journal_paper_doi 10.1515/ncrs-2016-0002
_journal_volume 231
_journal_year 2016
_chemical_formula_sum 'C11 H17 N O2'
_chemical_formula_weight 195.25
_space_group_crystal_system monoclinic
_space_group_IT_number 14
_space_group_name_Hall '-P 2ybc'
_space_group_name_H-M_alt 'P 1 21/c 1'
_atom_sites_solution_hydrogens geom
_cell_angle_alpha 90
_cell_angle_beta 95.3520(10)
_cell_angle_gamma 90
_cell_formula_units_Z 4
_cell_length_a 5.9245(2)
_cell_length_b 17.7243(6)
_cell_length_c 10.2915(4)
_cell_measurement_reflns_used 9897
_cell_measurement_temperature 100(2)
_cell_measurement_theta_max 33.43
_cell_measurement_theta_min 2.30
_cell_volume 1075.97(7)
_computing_cell_refinement 'Bruker SAINT'
_computing_data_collection 'Bruker APEX2'
_computing_data_reduction 'Bruker SAINT'
_computing_molecular_graphics 'Bruker SHELXTL'
_computing_publication_material 'Bruker SHELXTL'
_computing_structure_refinement 'SHELXL-2014 (Sheldrick 2014)'
_computing_structure_solution 'SHELXS-97 (Sheldrick 2008)'
_diffrn_ambient_temperature 100(2)
_diffrn_measured_fraction_theta_full 0.998
_diffrn_measured_fraction_theta_max 0.998
_diffrn_measurement_device_type 'Bruker APEX-II D8 venture'
_diffrn_measurement_method '\f and \w scans'
_diffrn_radiation_type MoK\a
_diffrn_radiation_wavelength 0.71073
_diffrn_reflns_av_R_equivalents 0.0386
_diffrn_reflns_av_unetI/netI 0.0292
_diffrn_reflns_Laue_measured_fraction_full 0.998
_diffrn_reflns_Laue_measured_fraction_max 0.998
_diffrn_reflns_limit_h_max 9
_diffrn_reflns_limit_h_min -9
_diffrn_reflns_limit_k_max 27
_diffrn_reflns_limit_k_min -27
_diffrn_reflns_limit_l_max 15
_diffrn_reflns_limit_l_min -16
_diffrn_reflns_number 29627
_diffrn_reflns_point_group_measured_fraction_full 0.998
_diffrn_reflns_point_group_measured_fraction_max 0.998
_diffrn_reflns_theta_full 25.242
_diffrn_reflns_theta_max 33.773
_diffrn_reflns_theta_min 2.296
_exptl_absorpt_coefficient_mu 0.082
_exptl_absorpt_correction_T_max 0.944
_exptl_absorpt_correction_T_min 0.928
_exptl_absorpt_correction_type multi-scan
_exptl_absorpt_process_details SADABS_Bruker_2014
_exptl_crystal_colour yellow
_exptl_crystal_density_diffrn 1.205
_exptl_crystal_description block
_exptl_crystal_F_000 424
_exptl_crystal_size_max 0.341
_exptl_crystal_size_mid 0.287
_exptl_crystal_size_min 0.254
_refine_diff_density_max 0.438
_refine_diff_density_min -0.251
_refine_diff_density_rms 0.054
_refine_ls_extinction_coef .
_refine_ls_extinction_method none
_refine_ls_goodness_of_fit_ref 0.973
_refine_ls_hydrogen_treatment constr
_refine_ls_matrix_type full
_refine_ls_number_parameters 131
_refine_ls_number_reflns 4312
_refine_ls_number_restraints 0
_refine_ls_restrained_S_all 0.973
_refine_ls_R_factor_all 0.0599
_refine_ls_R_factor_gt 0.0419
_refine_ls_shift/su_max 0.000
_refine_ls_shift/su_mean 0.000
_refine_ls_structure_factor_coef Fsqd
_refine_ls_weighting_details 'w=1/[\s^2^(Fo^2^)+(0.0607P)^2^+0.2978P] where P=(Fo^2^+2Fc^2^)/3'
_refine_ls_weighting_scheme calc
_refine_ls_wR_factor_gt 0.1057
_refine_ls_wR_factor_ref 0.1156
_reflns_Friedel_coverage 0.000
_reflns_Friedel_fraction_full .
_reflns_Friedel_fraction_max .
_reflns_number_gt 3426
_reflns_number_total 4312
_reflns_threshold_expression 'I > 2\s(I)'
_cod_data_source_file suppl_ncrs-2016-0002_suppl.cif
_cod_data_source_block a_a
_cod_original_sg_symbol_H-M 'P 21/c'
_cod_database_code 8107044
_shelx_space_group_comment
;
The symmetry employed for this shelxl refinement is uniquely defined
by the following loop, which should always be used as a source of
symmetry information in preference to the above space-group names.
They are only intended as comments.
;
_shelx_estimated_absorpt_t_min 0.972
_shelx_estimated_absorpt_t_max 0.979

loop_
_space_group_symop_operation_xyz
'x, y, z'
'-x, y+1/2, -z+1/2'
'-x, -y, -z'
'x, -y-1/2, z-1/2'

loop_
_atom_site_label
_atom_site_type_symbol
_atom_site_fract_x
_atom_site_fract_y
_atom_site_fract_z
_atom_site_U_iso_or_equiv
_atom_site_adp_type
_atom_site_occupancy
_atom_site_site_symmetry_order
_atom_site_calc_flag
_atom_site_refinement_flags_posn
_atom_site_refinement_flags_adp
_atom_site_refinement_flags_occupancy
_atom_site_disorder_assembly
_atom_site_disorder_group
O1 O 0.53247(11) 0.27033(4) 0.65318(6) 0.02193(14) Uani 1 1 d . . . . .
O2 O 0.99206(11) 0.48828(4) 0.67490(6) 0.02170(14) Uani 1 1 d . . . . .
N1 N 0.50728(11) 0.39307(4) 0.44148(7) 0.01520(13) Uani 1 1 d . . . . .
C1 C 0.66141(14) 0.31608(4) 0.71258(8) 0.01516(14) Uani 1 1 d . . . . .
C2 C 0.76024(15) 0.29583(5) 0.85019(8) 0.01908(16) Uani 1 1 d . . . . .
H2A H 0.8859 0.2596 0.8437 0.023 Uiso 1 1 calc R U . . .
H2B H 0.6417 0.2698 0.8952 0.023 Uiso 1 1 calc R U . . .
C3 C 0.84918(13) 0.36225(5) 0.93435(8) 0.01558(14) Uani 1 1 d . . . . .
C4 C 1.01353(14) 0.40577(5) 0.85681(8) 0.01921(16) Uani 1 1 d . . . . .
H4A H 1.0655 0.4511 0.9072 0.023 Uiso 1 1 calc R U . . .
H4B H 1.1480 0.3737 0.8477 0.023 Uiso 1 1 calc R U . . .
C5 C 0.91678(13) 0.43029(5) 0.72275(8) 0.01526(14) Uani 1 1 d . . . . .
C6 C 0.73853(13) 0.38513(4) 0.65467(7) 0.01379(14) Uani 1 1 d . . . . .
C7 C 0.68621(13) 0.40646(4) 0.52283(8) 0.01431(14) Uani 1 1 d . . . . .
H7A H 0.8004 0.4355 0.4872 0.017 Uiso 1 1 calc R U . . .
C8 C 0.51306(15) 0.40943(5) 0.30210(8) 0.01861(16) Uani 1 1 d . . . . .
H8A H 0.6566 0.4342 0.2880 0.028 Uiso 1 1 calc R U . . .
H8B H 0.3866 0.4428 0.2728 0.028 Uiso 1 1 calc R U . . .
H8C H 0.4998 0.3622 0.2524 0.028 Uiso 1 1 calc R U . . .
C9 C 0.28943(14) 0.36555(6) 0.47784(10) 0.02474(19) Uani 1 1 d . . . . .
H9A H 0.2837 0.3711 0.5722 0.037 Uiso 1 1 calc R U . . .
H9B H 0.2719 0.3122 0.4540 0.037 Uiso 1 1 calc R U . . .
H9C H 0.1665 0.3948 0.4317 0.037 Uiso 1 1 calc R U . . .
C10 C 0.97460(17) 0.33525(6) 1.06268(9) 0.02401(18) Uani 1 1 d . . . . .
H10A H 1.1038 0.3038 1.0440 0.036 Uiso 1 1 calc R U . . .
H10B H 0.8712 0.3056 1.1115 0.036 Uiso 1 1 calc R U . . .
H10C H 1.0292 0.3790 1.1147 0.036 Uiso 1 1 calc R U . . .
C11 C 0.64950(15) 0.41210(5) 0.96509(9) 0.02109(17) Uani 1 1 d . . . . .
H11A H 0.5704 0.4307 0.8835 0.032 Uiso 1 1 calc R U . . .
H11B H 0.7061 0.4550 1.0188 0.032 Uiso 1 1 calc R U . . .
H11C H 0.5444 0.3825 1.0127 0.032 Uiso 1 1 calc R U . . .

loop_
_atom_site_aniso_label
_atom_site_aniso_U_11
_atom_site_aniso_U_22
_atom_site_aniso_U_33
_atom_site_aniso_U_23
_atom_site_aniso_U_13
_atom_site_aniso_U_12
O1 0.0279(3) 0.0142(3) 0.0222(3) 0.0000(2) -0.0054(2) -0.0051(2)
O2 0.0229(3) 0.0202(3) 0.0223(3) 0.0027(2) 0.0034(2) -0.0079(2)
N1 0.0146(3) 0.0160(3) 0.0152(3) 0.0017(2) 0.0025(2) 0.0004(2)
C1 0.0177(3) 0.0115(3) 0.0162(3) -0.0005(3) 0.0009(3) 0.0006(2)
C2 0.0276(4) 0.0130(3) 0.0158(3) 0.0014(3) -0.0022(3) -0.0023(3)
C3 0.0172(3) 0.0155(3) 0.0138(3) 0.0003(3) -0.0004(2) -0.0025(3)
C4 0.0147(3) 0.0242(4) 0.0183(4) 0.0021(3) -0.0008(3) -0.0047(3)
C5 0.0134(3) 0.0165(3) 0.0162(3) -0.0004(3) 0.0033(2) -0.0011(2)
C6 0.0143(3) 0.0132(3) 0.0139(3) 0.0002(2) 0.0020(2) -0.0005(2)
C7 0.0152(3) 0.0130(3) 0.0150(3) -0.0004(2) 0.0031(2) 0.0004(2)
C8 0.0215(4) 0.0206(4) 0.0136(3) 0.0021(3) 0.0005(3) 0.0002(3)
C9 0.0138(3) 0.0314(5) 0.0291(5) 0.0105(4) 0.0027(3) -0.0010(3)
C10 0.0272(4) 0.0259(4) 0.0176(4) 0.0031(3) -0.0051(3) -0.0024(3)
C11 0.0205(4) 0.0244(4) 0.0185(4) -0.0047(3) 0.0026(3) -0.0002(3)

loop_
_atom_type_symbol
_atom_type_description
_atom_type_scat_dispersion_real
_atom_type_scat_dispersion_imag
_atom_type_scat_source
C C 0.0033 0.0016 'International Tables Vol C Tables 4.2.6.8 and 6.1.1.4'
H H 0.0000 0.0000 'International Tables Vol C Tables 4.2.6.8 and 6.1.1.4'
N N 0.0061 0.0033 'International Tables Vol C Tables 4.2.6.8 and 6.1.1.4'
O O 0.0106 0.0060 'International Tables Vol C Tables 4.2.6.8 and 6.1.1.4'

loop_
_geom_angle_atom_site_label_1
_geom_angle_atom_site_label_2
_geom_angle_atom_site_label_3
_geom_angle
_geom_angle_site_symmetry_1
_geom_angle_site_symmetry_3
C7 N1 C9 125.35(7) . .
C7 N1 C8 119.86(7) . .
C9 N1 C8 114.73(7) . .
O1 C1 C6 123.57(7) . .
O1 C1 C2 118.12(7) . .
C6 C1 C2 118.11(7) . .
C1 C2 C3 115.35(7) . .
C1 C2 H2A 108.4 . .
C3 C2 H2A 108.4 . .
C1 C2 H2B 108.4 . .
C3 C2 H2B 108.4 . .
H2A C2 H2B 107.5 . .
C2 C3 C4 107.27(7) . .
C2 C3 C10 111.27(7) . .
C4 C3 C10 109.12(7) . .
C2 C3 C11 109.24(7) . .
C4 C3 C11 111.05(7) . .
C10 C3 C11 108.90(7) . .
C5 C4 C3 114.70(7) . .
C5 C4 H4A 108.6 . .
C3 C4 H4A 108.6 . .
C5 C4 H4B 108.6 . .
C3 C4 H4B 108.6 . .
H4A C4 H4B 107.6 . .
O2 C5 C6 122.50(7) . .
O2 C5 C4 118.82(7) . .
C6 C5 C4 118.68(7) . .
C7 C6 C5 113.57(7) . .
C7 C6 C1 124.69(7) . .
C5 C6 C1 120.56(7) . .
N1 C7 C6 131.03(7) . .
N1 C7 H7A 114.5 . .
C6 C7 H7A 114.5 . .
N1 C8 H8A 109.5 . .
N1 C8 H8B 109.5 . .
H8A C8 H8B 109.5 . .
N1 C8 H8C 109.5 . .
H8A C8 H8C 109.5 . .
H8B C8 H8C 109.5 . .
N1 C9 H9A 109.5 . .
N1 C9 H9B 109.5 . .
H9A C9 H9B 109.5 . .
N1 C9 H9C 109.5 . .
H9A C9 H9C 109.5 . .
H9B C9 H9C 109.5 . .
C3 C10 H10A 109.5 . .
C3 C10 H10B 109.5 . .
H10A C10 H10B 109.5 . .
C3 C10 H10C 109.5 . .
H10A C10 H10C 109.5 . .
H10B C10 H10C 109.5 . .
C3 C11 H11A 109.5 . .
C3 C11 H11B 109.5 . .
H11A C11 H11B 109.5 . .
C3 C11 H11C 109.5 . .
H11A C11 H11C 109.5 . .
H11B C11 H11C 109.5 . .

loop_
_geom_bond_atom_site_label_1
_geom_bond_atom_site_label_2
_geom_bond_distance
_geom_bond_site_symmetry_2
O1 C1 1.2359(10) .
O2 C5 1.2406(10) .
N1 C7 1.3098(10) .
N1 C9 1.4608(11) .
N1 C8 1.4669(10) .
C1 C6 1.4535(11) .
C1 C2 1.5240(11) .
C2 C3 1.5259(11) .
C2 H2A 0.9900 .
C2 H2B 0.9900 .
C3 C4 1.5247(11) .
C3 C10 1.5304(11) .
C3 C11 1.5330(12) .
C4 C5 1.5078(12) .
C4 H4A 0.9900 .
C4 H4B 0.9900 .
C5 C6 1.4522(11) .
C6 C7 1.4147(11) .
C7 H7A 0.9500 .
C8 H8A 0.9800 .
C8 H8B 0.9800 .
C8 H8C 0.9800 .
C9 H9A 0.9800 .
C9 H9B 0.9800 .
C9 H9C 0.9800 .
C10 H10A 0.9800 .
C10 H10B 0.9800 .
C10 H10C 0.9800 .
C11 H11A 0.9800 .
C11 H11B 0.9800 .
C11 H11C 0.9800 .

loop_
_geom_torsion_atom_site_label_1
_geom_torsion_atom_site_label_2
_geom_torsion_atom_site_label_3
_geom_torsion_atom_site_label_4
_geom_torsion
_geom_torsion_site_symmetry_1
_geom_torsion_site_symmetry_2
_geom_torsion_site_symmetry_3
_geom_torsion_site_symmetry_4
O1 C1 C2 C3 -160.18(8) . . . .
C6 C1 C2 C3 24.78(11) . . . .
C1 C2 C3 C4 -52.63(9) . . . .
C1 C2 C3 C10 -171.90(7) . . . .
C1 C2 C3 C11 67.83(9) . . . .
C2 C3 C4 C5 54.59(9) . . . .
C10 C3 C4 C5 175.23(7) . . . .
C11 C3 C4 C5 -64.71(9) . . . .
C3 C4 C5 O2 151.01(8) . . . .
C3 C4 C5 C6 -28.86(11) . . . .
O2 C5 C6 C7 9.55(11) . . . .
C4 C5 C6 C7 -170.58(7) . . . .
O2 C5 C6 C1 177.73(8) . . . .
C4 C5 C6 C1 -2.40(11) . . . .
O1 C1 C6 C7 -3.50(13) . . . .
C2 C1 C6 C7 171.25(7) . . . .
O1 C1 C6 C5 -170.29(8) . . . .
C2 C1 C6 C5 4.46(11) . . . .
C9 N1 C7 C6 14.78(14) . . . .
C8 N1 C7 C6 -168.36(8) . . . .
C5 C6 C7 N1 -161.23(8) . . . .
C1 C6 C7 N1 31.16(13) . . . .
